data_1549891
loop_
_publ_author_name
'Sung, Simon'
'Wang, Qingyang'
'Kr\"amer, Tobias'
'Young, Rowan D.'

_publ_section_title
;
 Synthesis and reactivity of a PC<sub>carbene</sub>P cobalt(i) complex:
 the missing link in the cobalt PXP pincer series (X = B, C, N).
;
_journal_issue 43
_journal_name_full 'Chemical science'
_journal_page_first 8234
_journal_page_last 8241
_journal_paper_doi 10.1039/c8sc02782j
_journal_volume 9
_journal_year 2018
_chemical_formula_moiety 'C86 H70 B1 Co1 F24 P3'
_chemical_formula_sum 'C86 H70 B Co F24 P3'
_chemical_formula_weight 1722.12
_space_group_IT_number 2
_space_group_name_Hall '-P 1'
_space_group_name_H-M_alt 'P -1'
_symmetry_cell_setting triclinic
_symmetry_space_group_name_Hall '-P 1'
_symmetry_space_group_name_H-M 'P -1'
_atom_sites_solution_hydrogens difmap
_atom_sites_solution_primary direct
_audit_creation_date 2018-04-16
_audit_creation_method CRYSTALS_ver_14.61
_audit_update_record
;
2018-06-10 deposited with the CCDC.
2018-09-06 downloaded from the CCDC.
;
_cell_angle_alpha 72.538(8)
_cell_angle_beta 72.836(8)
_cell_angle_gamma 86.072(9)
_cell_formula_units_Z 2
_cell_length_a 15.392(4)
_cell_length_b 16.404(4)
_cell_length_c 17.511(4)
_cell_measurement_reflns_used 15244
_cell_measurement_temperature 100
_cell_measurement_theta_max 25.721
_cell_measurement_theta_min 2.261
_cell_volume 4028.8(17)
_computing_cell_refinement 'USER DEFINED CELL REFINEMENT'
_computing_data_collection 'USER DEFINED DATA COLLECTION'
_computing_data_reduction 'USER DEFINED DATA REDUCTION'
_computing_molecular_graphics 'CAMERON (Watkin et al., 1996)'
_computing_publication_material 'CRYSTALS (Betteridge et al., 2003)'
_computing_structure_refinement 'CRYSTALS (Betteridge et al., 2003)'
_computing_structure_solution 'SIR92 (Altomare et al., 1994)'
_diffrn_ambient_temperature 100
_diffrn_measured_fraction_theta_full 0.998
_diffrn_measured_fraction_theta_max 0.991
_diffrn_measurement_device Serial
_diffrn_measurement_device_type Unknown
_diffrn_measurement_method \w/2\q
_diffrn_radiation_monochromator graphite
_diffrn_radiation_type 'Mo K\a'
_diffrn_radiation_wavelength 0.71073
_diffrn_reflns_av_R_equivalents 0.114
_diffrn_reflns_limit_h_max 18
_diffrn_reflns_limit_h_min -18
_diffrn_reflns_limit_k_max 19
_diffrn_reflns_limit_k_min -19
_diffrn_reflns_limit_l_max 21
_diffrn_reflns_limit_l_min -21
_diffrn_reflns_number 65284
_diffrn_reflns_theta_full 25.206
_diffrn_reflns_theta_max 25.721
_diffrn_reflns_theta_min 2.261
_diffrn_standards_number 0
_exptl_absorpt_coefficient_mu 0.373
_exptl_absorpt_correction_T_max 0.7453
_exptl_absorpt_correction_T_min 0.6558
_exptl_absorpt_correction_type multi-scan
_exptl_absorpt_process_details 'Bruker SADABS'
_exptl_crystal_colour brown
_exptl_crystal_density_diffrn 1.419
_exptl_crystal_density_method 'not measured'
_exptl_crystal_description plate
_exptl_crystal_F_000 1758
_exptl_crystal_size_max 0.200
_exptl_crystal_size_mid 0.142
_exptl_crystal_size_min 0.080
_refine_diff_density_max 1.29
_refine_diff_density_min -1.55
_refine_ls_extinction_method None
_refine_ls_goodness_of_fit_ref 0.9484
_refine_ls_hydrogen_treatment noref
_refine_ls_matrix_type full
_refine_ls_number_parameters 1036
_refine_ls_number_reflns 15179
_refine_ls_number_restraints 0
_refine_ls_R_factor_all 0.1116
_refine_ls_R_factor_gt 0.0567
_refine_ls_shift/su_max 0.0035737
_refine_ls_shift/su_mean 0.0001258
_refine_ls_structure_factor_coef Fsqd
_refine_ls_weighting_details
;
 Method= Modified Sheldrick 
 w=1/[\s^2^(F^2^) + ( 0.05P)^2^ +12.87P] 
 ,where P=(max(Fo^2^,0) + 2Fc^2^)/3 
;
_refine_ls_weighting_scheme calc
_refine_ls_wR_factor_all 0.1703
_refine_ls_wR_factor_gt 0.1240
_refine_ls_wR_factor_ref 0.1690
_reflns_limit_h_max 18
_reflns_limit_h_min -17
_reflns_limit_k_max 19
_reflns_limit_k_min -18
_reflns_limit_l_max 21
_reflns_limit_l_min 0
_reflns_number_gt 8583
_reflns_number_total 15244
_reflns_threshold_expression I>2.0\s(I)
_oxford_diffrn_Wilson_B_factor 1.87
_oxford_diffrn_Wilson_scale 216.28
_oxford_refine_ls_r_factor_ref 0.1111
_oxford_refine_ls_scale 0.073630(15)
_oxford_reflns_number_all 15197
_oxford_reflns_threshold_expression_ref I>-3.0\s(I)
_oxford_structure_analysis_title Compound_6
_cod_data_source_file c8sc02782j3.cif
_cod_data_source_block 'global_CCDC1'
_cod_depositor_comments 'Adding full bibliography for 1549887--1549897.cif.'
_cod_original_cell_volume 4029.0(10)
_cod_original_sg_symbol_H-M 'P -1 '
_cod_original_formula_sum 'C86 H70 B1 Co1 F24 P3'
_cod_database_code 1549891

loop_
_symmetry_equiv_pos_as_xyz
x,y,z
-x,-y,-z

loop_
_atom_site_label
_atom_site_type_symbol
_atom_site_fract_x
_atom_site_fract_y
_atom_site_fract_z
_atom_site_U_iso_or_equiv
_atom_site_occupancy
_atom_site_adp_type
Co1 Co -0.05267(4) 0.17303(4) 0.23553(4) 0.0209 1.0000 Uani
P2 P -0.02519(8) 0.29593(7) 0.25537(7) 0.0214 1.0000 Uani
C12 C -0.0745(3) 0.3215(3) 0.3543(3) 0.0218 1.0000 Uani
C4 C -0.0494(3) 0.2756(3) 0.4253(3) 0.0280 1.0000 Uani
C5 C -0.0905(3) 0.2892(3) 0.5022(3) 0.0292 1.0000 Uani
C6 C -0.1569(3) 0.3507(3) 0.5097(3) 0.0310 1.0000 Uani
C7 C -0.1795(3) 0.3991(3) 0.4385(3) 0.0312 1.0000 Uani
C8 C -0.1390(3) 0.3851(3) 0.3621(3) 0.0256 1.0000 Uani
C9 C 0.0947(3) 0.2938(3) 0.2476(3) 0.0235 1.0000 Uani
C10 C 0.1393(3) 0.2245(3) 0.2227(3) 0.0206 1.0000 Uani
C1 C 0.0894(3) 0.1673(3) 0.1959(3) 0.0220 1.0000 Uani
C2 C 0.0472(3) 0.0899(3) 0.2583(3) 0.0221 1.0000 Uani
C3 C -0.0025(3) 0.0923(3) 0.3388(3) 0.0226 1.0000 Uani
C14 C -0.0530(3) 0.0190(3) 0.4053(3) 0.0250 1.0000 Uani
C15 C -0.0576(3) -0.0616(3) 0.3936(3) 0.0306 1.0000 Uani
C16 C -0.1067(4) -0.1280(3) 0.4582(3) 0.0391 1.0000 Uani
C17 C -0.1511(3) -0.1166(3) 0.5353(3) 0.0389 1.0000 Uani
C18 C -0.1455(3) -0.0379(3) 0.5482(3) 0.0344 1.0000 Uani
C19 C -0.0969(3) 0.0292(3) 0.4841(3) 0.0294 1.0000 Uani
C20 C 0.1255(3) 0.1638(3) 0.1074(3) 0.0203 1.0000 Uani
C21 C 0.0678(3) 0.1313(3) 0.0738(3) 0.0221 1.0000 Uani
P1 P -0.04926(8) 0.11078(7) 0.13909(7) 0.0210 1.0000 Uani
C23 C -0.0650(3) -0.0050(3) 0.1706(3) 0.0221 1.0000 Uani
C24 C 0.0089(3) -0.0592(3) 0.1595(3) 0.0259 1.0000 Uani
C25 C -0.0035(3) -0.1470(3) 0.1931(3) 0.0301 1.0000 Uani
C26 C -0.0883(3) -0.1830(3) 0.2383(3) 0.0309 1.0000 Uani
C27 C -0.1627(3) -0.1301(3) 0.2486(3) 0.0299 1.0000 Uani
C28 C -0.1511(3) -0.0423(3) 0.2153(3) 0.0255 1.0000 Uani
C29 C -0.1156(3) 0.1510(3) 0.0647(3) 0.0244 1.0000 Uani
C30 C -0.1591(3) 0.0963(3) 0.0397(3) 0.0247 1.0000 Uani
C31 C -0.2106(3) 0.1295(3) -0.0158(3) 0.0323 1.0000 Uani
C32 C -0.2181(3) 0.2165(3) -0.0474(3) 0.0352 1.0000 Uani
C33 C -0.1730(3) 0.2716(3) -0.0242(3) 0.0349 1.0000 Uani
C34 C -0.1222(3) 0.2384(3) 0.0317(3) 0.0301 1.0000 Uani
C35 C 0.0978(3) 0.1234(3) -0.0065(3) 0.0288 1.0000 Uani
C36 C 0.1859(3) 0.1498(3) -0.0563(3) 0.0329 1.0000 Uani
C37 C 0.2425(3) 0.1847(3) -0.0251(3) 0.0337 1.0000 Uani
C38 C 0.2127(3) 0.1918(3) 0.0560(3) 0.0289 1.0000 Uani
C39 C 0.2285(3) 0.2077(3) 0.2260(3) 0.0241 1.0000 Uani
C40 C 0.2740(3) 0.2621(3) 0.2497(3) 0.0263 1.0000 Uani
C41 C 0.2298(3) 0.3321(3) 0.2725(3) 0.0278 1.0000 Uani
C42 C 0.1400(3) 0.3466(3) 0.2740(3) 0.0254 1.0000 Uani
C43 C -0.0457(3) 0.3926(3) 0.1791(3) 0.0233 1.0000 Uani
C44 C -0.1253(3) 0.3978(3) 0.1550(3) 0.0291 1.0000 Uani
C45 C -0.1472(3) 0.4732(3) 0.1026(3) 0.0349 1.0000 Uani
C46 C -0.0897(4) 0.5439(3) 0.0733(3) 0.0388 1.0000 Uani
C47 C -0.0110(4) 0.5395(3) 0.0963(3) 0.0400 1.0000 Uani
C48 C 0.0111(3) 0.4647(3) 0.1489(3) 0.0342 1.0000 Uani
P3 P -0.20316(8) 0.15384(8) 0.30143(8) 0.0257 1.0000 Uani
C50 C -0.2754(3) 0.1734(3) 0.2322(3) 0.0301 1.0000 Uani
C51 C -0.2483(3) 0.0503(3) 0.3734(3) 0.0337 1.0000 Uani
C52 C -0.2572(3) 0.2216(4) 0.3669(4) 0.0427 1.0000 Uani
F53 F 0.3703(2) 0.63876(18) -0.1977(2) 0.0449 1.0000 Uani
C54 C 0.4486(3) 0.6665(3) -0.1951(3) 0.0334 1.0000 Uani
F55 F 0.4252(2) 0.7140(2) -0.1423(2) 0.0570 1.0000 Uani
F56 F 0.4851(2) 0.7199(2) -0.2710(2) 0.0709 1.0000 Uani
C57 C 0.5102(3) 0.5950(3) -0.1711(3) 0.0264 1.0000 Uani
C58 C 0.5253(3) 0.5330(3) -0.2124(3) 0.0229 1.0000 Uani
C59 C 0.5815(3) 0.4638(3) -0.1947(3) 0.0226 1.0000 Uani
C60 C 0.6234(3) 0.4626(3) -0.1324(3) 0.0222 1.0000 Uani
C61 C 0.6103(3) 0.5256(3) -0.0926(3) 0.0256 1.0000 Uani
C62 C 0.5520(3) 0.5937(3) -0.1109(3) 0.0267 1.0000 Uani
C63 C 0.6622(3) 0.5253(3) -0.0328(3) 0.0304 1.0000 Uani
F64 F 0.6212(2) 0.56600(19) 0.02375(18) 0.0434 1.0000 Uani
F65 F 0.6768(2) 0.44569(19) 0.01130(18) 0.0441 1.0000 Uani
F66 F 0.7453(2) 0.5618(2) -0.07172(18) 0.0548 1.0000 Uani
B67 B 0.6108(3) 0.3957(3) -0.2498(3) 0.0231 1.0000 Uani
C68 C 0.5387(3) 0.3920(3) -0.3015(3) 0.0237 1.0000 Uani
C69 C 0.5645(3) 0.3832(3) -0.3818(3) 0.0266 1.0000 Uani
C70 C 0.5005(3) 0.3728(3) -0.4205(3) 0.0302 1.0000 Uani
C71 C 0.5326(4) 0.3611(4) -0.5066(3) 0.0406 1.0000 Uani
F72 F 0.4700(2) 0.3780(3) -0.5465(2) 0.0907 1.0000 Uani
F73 F 0.6023(3) 0.4108(3) -0.5570(2) 0.0893 1.0000 Uani
F74 F 0.5598(4) 0.2836(3) -0.5059(3) 0.1056 1.0000 Uani
C75 C 0.4087(3) 0.3707(3) -0.3797(3) 0.0313 1.0000 Uani
C76 C 0.3813(3) 0.3789(3) -0.3001(3) 0.0269 1.0000 Uani
C77 C 0.4449(3) 0.3885(3) -0.2613(3) 0.0247 1.0000 Uani
C78 C 0.2825(3) 0.3769(3) -0.2556(3) 0.0334 1.0000 Uani
F79 F 0.2638(2) 0.3690(2) -0.17458(19) 0.0556 1.0000 Uani
F80 F 0.2390(2) 0.3109(2) -0.2591(3) 0.0690 1.0000 Uani
F81 F 0.2410(2) 0.4453(2) -0.2884(2) 0.0683 1.0000 Uani
C82 C 0.6138(3) 0.2966(3) -0.1929(3) 0.0257 1.0000 Uani
C83 C 0.6662(3) 0.2367(3) -0.2293(3) 0.0282 1.0000 Uani
C84 C 0.6641(3) 0.1501(3) -0.1846(3) 0.0305 1.0000 Uani
C85 C 0.6099(3) 0.1208(3) -0.1029(3) 0.0330 1.0000 Uani
C86 C 0.5574(3) 0.1788(3) -0.0661(3) 0.0321 1.0000 Uani
C87 C 0.5593(3) 0.2655(3) -0.1106(3) 0.0283 1.0000 Uani
C88 C 0.4983(4) 0.1480(3) 0.0218(4) 0.0448 1.0000 Uani
F89 F 0.4524(3) 0.2086(2) 0.0526(2) 0.0779 1.0000 Uani
F90 F 0.4307(3) 0.0967(3) 0.0289(3) 0.0880 1.0000 Uani
F91 F 0.5403(3) 0.1041(5) 0.0731(3) 0.1618 1.0000 Uani
C92 C 0.7251(4) 0.0904(3) -0.2246(4) 0.0424 1.0000 Uani
F93 F 0.7338(3) 0.1059(3) -0.3050(3) 0.0983 1.0000 Uani
F94 F 0.8074(3) 0.0932(4) -0.2231(4) 0.1390 1.0000 Uani
F95 F 0.6984(4) 0.0116(2) -0.1938(4) 0.1430 1.0000 Uani
C96 C 0.7104(3) 0.4338(3) -0.3108(3) 0.0213 1.0000 Uani
C97 C 0.7205(3) 0.5071(3) -0.3797(3) 0.0229 1.0000 Uani
C98 C 0.8045(3) 0.5468(3) -0.4248(3) 0.0248 1.0000 Uani
C99 C 0.8835(3) 0.5154(3) -0.4051(3) 0.0257 1.0000 Uani
C100 C 0.8755(3) 0.4436(3) -0.3373(3) 0.0234 1.0000 Uani
C101 C 0.7912(3) 0.4036(3) -0.2907(3) 0.0232 1.0000 Uani
C102 C 0.9568(3) 0.4036(3) -0.3119(3) 0.0310 1.0000 Uani
F103 F 0.97090(19) 0.32555(18) -0.32299(19) 0.0425 1.0000 Uani
F104 F 0.9467(2) 0.3909(3) -0.2305(2) 0.0616 1.0000 Uani
F105 F 1.03343(19) 0.44861(19) -0.3554(2) 0.0527 1.0000 Uani
C106 C 0.8073(3) 0.6266(3) -0.4951(3) 0.0314 1.0000 Uani
F107 F 0.88990(19) 0.66483(18) -0.52800(18) 0.0413 1.0000 Uani
F108 F 0.7492(2) 0.68520(18) -0.47088(19) 0.0480 1.0000 Uani
F109 F 0.7854(2) 0.61222(18) -0.55876(17) 0.0413 1.0000 Uani
C11 C 0.5760(5) 0.8636(5) 0.2255(5) 0.0789 1.0000 Uani
C13 C 0.4822(6) 1.0181(6) 0.3592(6) 0.0906 1.0000 Uani
C22 C 0.4939(7) 0.9632(7) 0.3062(7) 0.1108 1.0000 Uani
C49 C 0.4041(6) 1.1223(6) 0.4403(6) 0.1025 1.0000 Uani
C53 C 0.4072(9) 1.0665(10) 0.3830(11) 0.1826 1.0000 Uani
C55 C 0.5662(9) 0.9160(11) 0.2824(10) 0.1859 1.0000 Uani
H41 H -0.0037 0.2331 0.4208 0.0364 1.0000 Uiso
H51 H -0.0733 0.2561 0.5497 0.0359 1.0000 Uiso
H61 H -0.1861 0.3584 0.5630 0.0380 1.0000 Uiso
H71 H -0.2235 0.4430 0.4428 0.0391 1.0000 Uiso
H81 H -0.1554 0.4185 0.3134 0.0331 1.0000 Uiso
H21 H 0.0502 0.0361 0.2426 0.0280 1.0000 Uiso
H31 H 0.0238 0.1321 0.3604 0.0296 1.0000 Uiso
H151 H -0.0268 -0.0709 0.3404 0.0395 1.0000 Uiso
H161 H -0.1109 -0.1827 0.4498 0.0491 1.0000 Uiso
H171 H -0.1843 -0.1624 0.5789 0.0474 1.0000 Uiso
H181 H -0.1752 -0.0302 0.6019 0.0435 1.0000 Uiso
H191 H -0.0935 0.0831 0.4937 0.0371 1.0000 Uiso
H241 H 0.0673 -0.0351 0.1291 0.0334 1.0000 Uiso
H251 H 0.0481 -0.1831 0.1845 0.0378 1.0000 Uiso
H261 H -0.0955 -0.2438 0.2620 0.0381 1.0000 Uiso
H271 H -0.2219 -0.1543 0.2794 0.0388 1.0000 Uiso
H281 H -0.2029 -0.0070 0.2236 0.0318 1.0000 Uiso
H301 H -0.1537 0.0356 0.0608 0.0313 1.0000 Uiso
H311 H -0.2406 0.0910 -0.0320 0.0392 1.0000 Uiso
H321 H -0.2536 0.2396 -0.0851 0.0435 1.0000 Uiso
H331 H -0.1773 0.3321 -0.0456 0.0433 1.0000 Uiso
H341 H -0.0917 0.2765 0.0472 0.0381 1.0000 Uiso
H351 H 0.0568 0.1001 -0.0271 0.0352 1.0000 Uiso
H361 H 0.2067 0.1445 -0.1113 0.0416 1.0000 Uiso
H371 H 0.3026 0.2035 -0.0588 0.0424 1.0000 Uiso
H381 H 0.2524 0.2158 0.0762 0.0373 1.0000 Uiso
H391 H 0.2580 0.1585 0.2128 0.0312 1.0000 Uiso
H401 H 0.3352 0.2502 0.2505 0.0334 1.0000 Uiso
H411 H 0.2622 0.3692 0.2872 0.0344 1.0000 Uiso
H421 H 0.1078 0.3924 0.2940 0.0323 1.0000 Uiso
H441 H -0.1652 0.3489 0.1753 0.0367 1.0000 Uiso
H451 H -0.2019 0.4765 0.0866 0.0436 1.0000 Uiso
H461 H -0.1041 0.5954 0.0371 0.0481 1.0000 Uiso
H471 H 0.0298 0.5885 0.0752 0.0505 1.0000 Uiso
H481 H 0.0653 0.4618 0.1661 0.0433 1.0000 Uiso
H501 H -0.2582 0.2287 0.1899 0.0481 1.0000 Uiso
H502 H -0.3389 0.1737 0.2635 0.0481 1.0000 Uiso
H503 H -0.2666 0.1291 0.2036 0.0479 1.0000 Uiso
H513 H -0.2382 0.0437 0.4272 0.0529 1.0000 Uiso
H512 H -0.3131 0.0458 0.3818 0.0533 1.0000 Uiso
H511 H -0.2179 0.0042 0.3518 0.0530 1.0000 Uiso
H521 H -0.2277 0.2130 0.4106 0.0660 1.0000 Uiso
H522 H -0.3205 0.2060 0.3917 0.0658 1.0000 Uiso
H523 H -0.2506 0.2819 0.3336 0.0662 1.0000 Uiso
H581 H 0.4971 0.5380 -0.2548 0.0294 1.0000 Uiso
H601 H 0.6619 0.4162 -0.1174 0.0280 1.0000 Uiso
H621 H 0.5411 0.6366 -0.0828 0.0345 1.0000 Uiso
H691 H 0.6275 0.3846 -0.4117 0.0331 1.0000 Uiso
H751 H 0.3656 0.3644 -0.4063 0.0405 1.0000 Uiso
H771 H 0.4242 0.3943 -0.2061 0.0322 1.0000 Uiso
H831 H 0.7048 0.2547 -0.2864 0.0364 1.0000 Uiso
H851 H 0.6092 0.0623 -0.0719 0.0415 1.0000 Uiso
H871 H 0.5221 0.3039 -0.0833 0.0365 1.0000 Uiso
H971 H 0.6677 0.5311 -0.3955 0.0296 1.0000 Uiso
H991 H 0.9413 0.5420 -0.4362 0.0333 1.0000 Uiso
H1011 H 0.7891 0.3546 -0.2443 0.0300 1.0000 Uiso
H111 H 0.6307 0.8309 0.2204 0.1212 1.0000 Uiso
H112 H 0.5760 0.9012 0.1698 0.1213 1.0000 Uiso
H113 H 0.5235 0.8255 0.2470 0.1216 1.0000 Uiso
H491 H 0.3416 1.1404 0.4631 0.1523 1.0000 Uiso
H492 H 0.4433 1.1733 0.4115 0.1524 1.0000 Uiso
H493 H 0.4253 1.0883 0.4877 0.1523 1.0000 Uiso
H551 H 0.6180 0.9606 0.2531 0.2144 1.0000 Uiso
H552 H 0.5820 0.8823 0.3306 0.2144 1.0000 Uiso
H221 H 0.4787 0.9962 0.2564 0.1344 1.0000 Uiso
H222 H 0.4444 0.9193 0.3356 0.1344 1.0000 Uiso
H131 H 0.5341 1.0579 0.3334 0.1123 1.0000 Uiso
H132 H 0.4898 0.9834 0.4120 0.1123 1.0000 Uiso
H531 H 0.4012 1.1075 0.3279 0.2100 1.0000 Uiso
H532 H 0.3544 1.0310 0.4033 0.2100 1.0000 Uiso

loop_
_atom_site_aniso_label
_atom_site_aniso_U_11
_atom_site_aniso_U_22
_atom_site_aniso_U_33
_atom_site_aniso_U_23
_atom_site_aniso_U_13
_atom_site_aniso_U_12
Co1 0.0221(3) 0.0213(3) 0.0216(3) -0.0084(3) -0.0081(3) 0.0022(2)
P2 0.0237(6) 0.0220(6) 0.0198(6) -0.0083(5) -0.0063(5) 0.0020(5)
C12 0.023(2) 0.024(2) 0.019(2) -0.0082(18) -0.0046(19) -0.0051(18)
C4 0.031(3) 0.026(2) 0.028(3) -0.011(2) -0.008(2) 0.002(2)
C5 0.039(3) 0.030(3) 0.022(2) -0.009(2) -0.011(2) 0.000(2)
C6 0.033(3) 0.035(3) 0.024(3) -0.015(2) 0.000(2) -0.002(2)
C7 0.029(3) 0.031(3) 0.036(3) -0.016(2) -0.008(2) 0.003(2)
C8 0.033(3) 0.021(2) 0.027(2) -0.012(2) -0.010(2) 0.0036(19)
C9 0.029(2) 0.024(2) 0.016(2) -0.0050(18) -0.0055(19) -0.0037(19)
C10 0.025(2) 0.018(2) 0.018(2) -0.0032(18) -0.0072(18) -0.0029(18)
C1 0.021(2) 0.025(2) 0.026(2) -0.0113(19) -0.0097(19) 0.0007(18)
C2 0.021(2) 0.023(2) 0.024(2) -0.0085(19) -0.0077(19) 0.0021(18)
C3 0.022(2) 0.023(2) 0.026(2) -0.0074(19) -0.0129(19) 0.0022(18)
C14 0.023(2) 0.027(2) 0.027(2) -0.005(2) -0.014(2) 0.0054(19)
C15 0.035(3) 0.025(2) 0.032(3) -0.004(2) -0.014(2) 0.002(2)
C16 0.039(3) 0.030(3) 0.043(3) 0.003(2) -0.018(3) -0.002(2)
C17 0.032(3) 0.041(3) 0.032(3) 0.011(2) -0.012(2) -0.009(2)
C18 0.030(3) 0.042(3) 0.026(3) 0.000(2) -0.011(2) -0.002(2)
C19 0.027(3) 0.032(3) 0.027(3) -0.004(2) -0.009(2) -0.002(2)
C20 0.019(2) 0.023(2) 0.020(2) -0.0082(18) -0.0049(18) 0.0023(17)
C21 0.027(2) 0.021(2) 0.020(2) -0.0073(18) -0.0081(19) 0.0029(18)
P1 0.0240(6) 0.0215(6) 0.0209(6) -0.0081(5) -0.0101(5) 0.0027(5)
C23 0.026(2) 0.024(2) 0.024(2) -0.0105(19) -0.0134(19) 0.0032(18)
C24 0.028(2) 0.025(2) 0.028(2) -0.008(2) -0.011(2) 0.0017(19)
C25 0.030(3) 0.027(3) 0.039(3) -0.010(2) -0.020(2) 0.007(2)
C26 0.036(3) 0.018(2) 0.041(3) -0.003(2) -0.019(2) 0.001(2)
C27 0.029(3) 0.029(3) 0.035(3) -0.007(2) -0.016(2) 0.000(2)
C28 0.027(2) 0.023(2) 0.029(3) -0.009(2) -0.011(2) 0.0020(19)
C29 0.025(2) 0.027(2) 0.024(2) -0.010(2) -0.011(2) 0.0052(19)
C30 0.025(2) 0.025(2) 0.028(2) -0.011(2) -0.011(2) 0.0055(19)
C31 0.026(3) 0.039(3) 0.038(3) -0.014(2) -0.015(2) 0.000(2)
C32 0.027(3) 0.045(3) 0.033(3) -0.004(2) -0.017(2) 0.003(2)
C33 0.035(3) 0.028(3) 0.037(3) -0.003(2) -0.013(2) 0.007(2)
C34 0.031(3) 0.031(3) 0.031(3) -0.007(2) -0.013(2) 0.001(2)
C35 0.034(3) 0.032(3) 0.029(3) -0.016(2) -0.014(2) 0.003(2)
C36 0.032(3) 0.044(3) 0.023(3) -0.014(2) -0.004(2) 0.001(2)
C37 0.027(3) 0.046(3) 0.028(3) -0.014(2) -0.004(2) -0.001(2)
C38 0.026(3) 0.036(3) 0.028(3) -0.014(2) -0.007(2) -0.003(2)
C39 0.024(2) 0.023(2) 0.025(2) -0.0057(19) -0.0088(19) 0.0012(18)
C40 0.023(2) 0.037(3) 0.021(2) -0.006(2) -0.0084(19) -0.006(2)
C41 0.033(3) 0.029(3) 0.023(2) -0.007(2) -0.008(2) -0.010(2)
C42 0.033(3) 0.024(2) 0.020(2) -0.0084(19) -0.006(2) -0.0028(19)
C43 0.031(3) 0.023(2) 0.018(2) -0.0094(19) -0.0066(19) 0.0038(19)
C44 0.033(3) 0.027(3) 0.031(3) -0.011(2) -0.013(2) 0.002(2)
C45 0.037(3) 0.033(3) 0.037(3) -0.008(2) -0.017(2) 0.007(2)
C46 0.052(3) 0.032(3) 0.029(3) -0.001(2) -0.016(3) 0.010(2)
C47 0.044(3) 0.032(3) 0.038(3) 0.000(2) -0.013(3) -0.003(2)
C48 0.041(3) 0.030(3) 0.031(3) -0.003(2) -0.014(2) -0.002(2)
P3 0.0228(6) 0.0282(6) 0.0284(7) -0.0122(5) -0.0072(5) 0.0023(5)
C50 0.018(2) 0.032(3) 0.040(3) -0.011(2) -0.009(2) 0.0063(19)
C51 0.029(3) 0.043(3) 0.027(3) -0.005(2) -0.009(2) -0.005(2)
C52 0.022(3) 0.056(4) 0.057(4) -0.035(3) -0.002(2) 0.000(2)
F53 0.0380(17) 0.0379(17) 0.070(2) -0.0198(16) -0.0314(16) 0.0128(13)
C54 0.031(3) 0.029(3) 0.043(3) -0.015(2) -0.010(2) 0.003(2)
F55 0.066(2) 0.0473(19) 0.086(3) -0.0435(19) -0.046(2) 0.0331(17)
F56 0.052(2) 0.053(2) 0.069(3) 0.0217(19) -0.0042(19) 0.0191(17)
C57 0.022(2) 0.027(2) 0.028(3) -0.005(2) -0.006(2) 0.0020(19)
C58 0.022(2) 0.024(2) 0.025(2) -0.0090(19) -0.0082(19) 0.0038(18)
C59 0.020(2) 0.024(2) 0.022(2) -0.0063(19) -0.0031(18) -0.0003(18)
C60 0.020(2) 0.025(2) 0.021(2) -0.0053(19) -0.0048(18) 0.0018(18)
C61 0.023(2) 0.033(3) 0.020(2) -0.009(2) -0.0040(19) 0.0008(19)
C62 0.023(2) 0.028(3) 0.028(3) -0.010(2) -0.005(2) 0.0007(19)
C63 0.027(3) 0.037(3) 0.026(3) -0.007(2) -0.007(2) 0.000(2)
F64 0.0511(19) 0.0555(19) 0.0350(17) -0.0264(15) -0.0171(15) 0.0073(15)
F65 0.056(2) 0.0467(18) 0.0377(17) -0.0121(15) -0.0286(15) 0.0121(15)
F66 0.0320(17) 0.098(3) 0.0314(17) -0.0096(17) -0.0079(14) -0.0268(17)
B67 0.024(3) 0.023(3) 0.024(3) -0.008(2) -0.009(2) 0.006(2)
C68 0.022(2) 0.021(2) 0.030(3) -0.0059(19) -0.012(2) 0.0027(18)
C69 0.020(2) 0.030(3) 0.032(3) -0.010(2) -0.009(2) 0.0008(19)
C70 0.034(3) 0.031(3) 0.032(3) -0.015(2) -0.014(2) 0.005(2)
C71 0.030(3) 0.065(4) 0.037(3) -0.026(3) -0.015(2) 0.006(3)
F72 0.051(2) 0.193(5) 0.063(3) -0.078(3) -0.035(2) 0.041(3)
F73 0.080(3) 0.153(4) 0.037(2) -0.038(2) 0.002(2) -0.050(3)
F74 0.181(5) 0.081(3) 0.056(3) -0.044(2) -0.023(3) 0.051(3)
C75 0.027(3) 0.036(3) 0.038(3) -0.016(2) -0.015(2) 0.004(2)
C76 0.026(2) 0.022(2) 0.033(3) -0.006(2) -0.011(2) 0.0002(19)
C77 0.023(2) 0.027(2) 0.026(2) -0.007(2) -0.009(2) 0.0021(19)
C78 0.027(3) 0.038(3) 0.038(3) -0.013(2) -0.013(2) 0.002(2)
F79 0.0284(17) 0.094(3) 0.0404(19) -0.0183(18) -0.0068(14) 0.0033(16)
F80 0.0374(19) 0.072(2) 0.106(3) -0.049(2) -0.0049(19) -0.0191(17)
F81 0.0326(18) 0.064(2) 0.077(3) 0.011(2) -0.0054(17) 0.0201(16)
C82 0.020(2) 0.032(3) 0.029(3) -0.011(2) -0.010(2) 0.0014(19)
C83 0.028(3) 0.031(3) 0.027(3) -0.008(2) -0.012(2) 0.001(2)
C84 0.031(3) 0.026(2) 0.041(3) -0.012(2) -0.017(2) 0.002(2)
C85 0.035(3) 0.025(3) 0.042(3) -0.002(2) -0.022(2) -0.003(2)
C86 0.028(3) 0.029(3) 0.038(3) -0.006(2) -0.012(2) -0.003(2)
C87 0.021(2) 0.031(3) 0.033(3) -0.007(2) -0.011(2) 0.0021(19)
C88 0.041(3) 0.034(3) 0.046(3) 0.004(3) -0.009(3) -0.004(3)
F89 0.115(3) 0.048(2) 0.044(2) -0.0111(18) 0.019(2) -0.020(2)
F90 0.075(3) 0.077(3) 0.090(3) -0.034(2) 0.028(2) -0.044(2)
F91 0.065(3) 0.275(8) 0.051(3) 0.063(4) 0.000(2) 0.049(4)
C92 0.047(3) 0.034(3) 0.054(4) -0.017(3) -0.025(3) 0.011(2)
F93 0.138(4) 0.099(3) 0.083(3) -0.061(3) -0.049(3) 0.072(3)
F94 0.067(3) 0.196(6) 0.264(7) -0.199(6) -0.095(4) 0.081(3)
F95 0.172(5) 0.031(2) 0.153(5) -0.028(3) 0.061(4) 0.002(3)
C96 0.022(2) 0.020(2) 0.025(2) -0.0115(19) -0.0073(19) 0.0051(18)
C97 0.020(2) 0.026(2) 0.026(2) -0.011(2) -0.0094(19) 0.0053(18)
C98 0.031(3) 0.025(2) 0.023(2) -0.0110(19) -0.011(2) 0.0038(19)
C99 0.026(2) 0.027(2) 0.027(2) -0.014(2) -0.005(2) -0.0032(19)
C100 0.023(2) 0.029(2) 0.023(2) -0.013(2) -0.0081(19) 0.0027(19)
C101 0.022(2) 0.026(2) 0.024(2) -0.0138(19) -0.0059(19) 0.0022(18)
C102 0.021(2) 0.037(3) 0.035(3) -0.010(2) -0.008(2) 0.000(2)
F103 0.0354(17) 0.0357(16) 0.056(2) -0.0097(15) -0.0188(15) 0.0113(13)
F104 0.0419(19) 0.116(3) 0.0402(19) -0.034(2) -0.0260(16) 0.0225(19)
F105 0.0243(16) 0.0461(19) 0.082(2) -0.0070(17) -0.0185(16) -0.0038(14)
C106 0.031(3) 0.032(3) 0.031(3) -0.012(2) -0.006(2) 0.002(2)
F107 0.0379(17) 0.0347(16) 0.0459(18) -0.0037(14) -0.0100(14) -0.0102(13)
F108 0.055(2) 0.0304(16) 0.0432(18) -0.0052(14) -0.0002(15) 0.0158(14)
F109 0.0507(19) 0.0384(17) 0.0349(17) -0.0021(13) -0.0198(14) -0.0062(14)
C11 0.066(5) 0.084(5) 0.096(6) -0.034(5) -0.032(5) 0.015(4)
C13 0.065(5) 0.105(7) 0.101(7) -0.028(6) -0.029(5) 0.017(5)
C22 0.085(7) 0.144(9) 0.129(9) -0.068(8) -0.048(6) 0.037(6)
C49 0.085(6) 0.101(7) 0.105(7) -0.021(6) -0.012(5) -0.006(5)
C53 0.114(10) 0.218(15) 0.290(19) -0.177(15) -0.077(11) 0.058(10)
C55 0.117(10) 0.268(18) 0.226(16) -0.160(15) -0.060(10) 0.091(11)

loop_
_atom_type_symbol
_atom_type_scat_dispersion_real
_atom_type_scat_dispersion_imag
_atom_type_scat_Cromer_Mann_a1
_atom_type_scat_Cromer_Mann_b1
_atom_type_scat_Cromer_Mann_a2
_atom_type_scat_Cromer_Mann_b2
_atom_type_scat_Cromer_Mann_a3
_atom_type_scat_Cromer_Mann_b3
_atom_type_scat_Cromer_Mann_a4
_atom_type_scat_Cromer_Mann_b4
_atom_type_scat_Cromer_Mann_c
_atom_type_scat_source
C 0.0033 0.0016 2.3100 20.8439 1.0200 10.2075 1.5886 0.5687 0.8650 51.6512 0.2156 'International Tables Vol C 4.2.6.8 and 6.1.1.4'
H 0.0000 0.0000 0.4930 10.5109 0.3229 26.1257 0.1402 3.1424 0.0408 57.7998 0.0030 'International Tables Vol C 4.2.6.8 and 6.1.1.4'
B 0.0013 0.0007 2.0545 23.2185 1.3326 1.0210 1.0979 60.3498 0.7068 0.1403 -0.1932 'International Tables Vol C 4.2.6.8 and 6.1.1.4'
Co 0.3494 0.9721 12.2841 4.2791 7.3409 0.2784 4.0034 13.5359 2.3488 71.1692 1.0118 'International Tables Vol C 4.2.6.8 and 6.1.1.4'
F 0.0171 0.0103 3.5392 10.2825 2.6412 4.2944 1.5170 0.2615 1.0243 26.1476 0.2776 'International Tables Vol C 4.2.6.8 and 6.1.1.4'
P 0.1023 0.0942 6.4345 1.9067 4.1791 27.1570 1.7800 0.5260 1.4908 68.1645 1.1149 'International Tables Vol C 4.2.6.8 and 6.1.1.4'

loop_
_geom_angle_atom_site_label_1
_geom_angle_atom_site_label_2
_geom_angle_atom_site_label_3
_geom_angle
_geom_angle_publ_flag
P2 Co1 C1 83.83(12) yes
P2 Co1 C2 109.04(12) yes
C1 Co1 C2 40.98(17) yes
P2 Co1 C3 94.50(11) yes
C1 Co1 C3 69.88(17) yes
C2 Co1 C3 38.33(16) yes
P2 Co1 P1 143.82(5) yes
C1 Co1 P1 85.20(12) yes
C2 Co1 P1 83.66(12) yes
C3 Co1 P1 113.71(12) yes
P2 Co1 P3 101.10(5) yes
C1 Co1 P3 167.39(13) yes
C2 Co1 P3 126.75(13) yes
C3 Co1 P3 98.01(12) yes
P1 Co1 P3 97.02(5) yes
Co1 P2 C12 123.52(14) yes
Co1 P2 C9 104.37(14) yes
C12 P2 C9 101.44(19) yes
Co1 P2 C43 115.67(14) yes
C12 P2 C43 102.23(19) yes
C9 P2 C43 108.0(2) yes
P2 C12 C4 120.0(3) yes
P2 C12 C8 122.1(3) yes
C4 C12 C8 117.9(4) yes
C12 C4 C5 121.2(4) yes
C12 C4 H41 119.1 no
C5 C4 H41 119.7 no
C4 C5 C6 120.4(4) yes
C4 C5 H51 119.4 no
C6 C5 H51 120.1 no
C5 C6 C7 118.7(4) yes
C5 C6 H61 119.8 no
C7 C6 H61 121.5 no
C6 C7 C8 120.8(4) yes
C6 C7 H71 119.2 no
C8 C7 H71 119.9 no
C12 C8 C7 120.9(4) yes
C12 C8 H81 118.9 no
C7 C8 H81 120.2 no
P2 C9 C10 113.4(3) yes
P2 C9 C42 125.8(3) yes
C10 C9 C42 120.2(4) yes
C9 C10 C1 119.7(4) yes
C9 C10 C39 119.4(4) yes
C1 C10 C39 120.8(4) yes
C10 C1 Co1 115.1(3) yes
C10 C1 C2 117.4(4) yes
Co1 C1 C2 67.2(2) yes
C10 C1 C20 117.4(4) yes
Co1 C1 C20 112.9(3) yes
C2 C1 C20 116.8(4) yes
C1 C2 Co1 71.8(2) yes
C1 C2 C3 119.9(4) yes
Co1 C2 C3 77.6(2) yes
C1 C2 H21 119.5 no
Co1 C2 H21 118.1 no
C3 C2 H21 120.4 no
Co1 C3 C2 64.1(2) yes
Co1 C3 C14 124.6(3) yes
C2 C3 C14 124.6(4) yes
Co1 C3 H31 106.6 no
C2 C3 H31 114.3 no
C14 C3 H31 113.3 no
C3 C14 C15 122.7(4) yes
C3 C14 C19 118.7(4) yes
C15 C14 C19 118.5(4) yes
C14 C15 C16 120.2(5) yes
C14 C15 H151 120.3 no
C16 C15 H151 119.5 no
C15 C16 C17 120.6(5) yes
C15 C16 H161 120.2 no
C17 C16 H161 119.2 no
C16 C17 C18 119.7(5) yes
C16 C17 H171 119.8 no
C18 C17 H171 120.4 no
C17 C18 C19 120.3(5) yes
C17 C18 H181 119.9 no
C19 C18 H181 119.8 no
C14 C19 C18 120.6(4) yes
C14 C19 H191 119.9 no
C18 C19 H191 119.5 no
C1 C20 C21 118.2(4) yes
C1 C20 C38 123.8(4) yes
C21 C20 C38 117.9(4) yes
C20 C21 P1 115.1(3) yes
C20 C21 C35 121.3(4) yes
P1 C21 C35 123.4(3) yes
C21 P1 Co1 101.79(14) yes
C21 P1 C23 105.1(2) yes
Co1 P1 C23 118.62(14) yes
C21 P1 C29 103.5(2) yes
Co1 P1 C29 121.31(14) yes
C23 P1 C29 104.28(19) yes
P1 C23 C24 121.6(3) yes
P1 C23 C28 120.0(3) yes
C24 C23 C28 118.0(4) yes
C23 C24 C25 120.5(4) yes
C23 C24 H241 118.9 no
C25 C24 H241 120.6 no
C24 C25 C26 121.1(4) yes
C24 C25 H251 119.2 no
C26 C25 H251 119.7 no
C25 C26 C27 119.2(4) yes
C25 C26 H261 120.1 no
C27 C26 H261 120.7 no
C26 C27 C28 120.2(4) yes
C26 C27 H271 120.0 no
C28 C27 H271 119.8 no
C23 C28 C27 121.0(4) yes
C23 C28 H281 120.0 no
C27 C28 H281 119.0 no
P1 C29 C30 122.0(3) yes
P1 C29 C34 119.1(3) yes
C30 C29 C34 118.9(4) yes
C29 C30 C31 120.2(4) yes
C29 C30 H301 119.8 no
C31 C30 H301 120.0 no
C30 C31 C32 120.6(4) yes
C30 C31 H311 119.2 no
C32 C31 H311 120.2 no
C31 C32 C33 119.5(4) yes
C31 C32 H321 121.1 no
C33 C32 H321 119.4 no
C32 C33 C34 119.8(4) yes
C32 C33 H331 120.7 no
C34 C33 H331 119.5 no
C33 C34 C29 120.9(4) yes
C33 C34 H341 119.2 no
C29 C34 H341 119.8 no
C21 C35 C36 120.0(4) yes
C21 C35 H351 119.1 no
C36 C35 H351 120.9 no
C35 C36 C37 119.4(4) yes
C35 C36 H361 120.3 no
C37 C36 H361 120.4 no
C36 C37 C38 120.6(4) yes
C36 C37 H371 120.1 no
C38 C37 H371 119.3 no
C37 C38 C20 120.8(4) yes
C37 C38 H381 119.4 no
C20 C38 H381 119.9 no
C10 C39 C40 120.0(4) yes
C10 C39 H391 120.1 no
C40 C39 H391 120.0 no
C39 C40 C41 120.2(4) yes
C39 C40 H401 118.8 no
C41 C40 H401 121.0 no
C40 C41 C42 120.3(4) yes
C40 C41 H411 119.1 no
C42 C41 H411 120.6 no
C9 C42 C41 119.7(4) yes
C9 C42 H421 119.7 no
C41 C42 H421 120.5 no
P2 C43 C44 119.1(3) yes
P2 C43 C48 122.4(3) yes
C44 C43 C48 118.3(4) yes
C43 C44 C45 120.7(4) yes
C43 C44 H441 119.4 no
C45 C44 H441 119.9 no
C44 C45 C46 119.9(5) yes
C44 C45 H451 120.5 no
C46 C45 H451 119.6 no
C45 C46 C47 119.9(4) yes
C45 C46 H461 120.2 no
C47 C46 H461 120.0 no
C46 C47 C48 120.6(5) yes
C46 C47 H471 120.1 no
C48 C47 H471 119.3 no
C43 C48 C47 120.6(5) yes
C43 C48 H481 118.6 no
C47 C48 H481 120.8 no
Co1 P3 C50 114.74(16) yes
Co1 P3 C51 120.35(17) yes
C50 P3 C51 100.6(2) yes
Co1 P3 C52 118.32(17) yes
C50 P3 C52 100.1(2) yes
C51 P3 C52 99.2(3) yes
P3 C50 H501 108.9 no
P3 C50 H502 110.5 no
H501 C50 H502 109.5 no
P3 C50 H503 110.1 no
H501 C50 H503 108.3 no
H502 C50 H503 109.5 no
P3 C51 H513 109.6 no
P3 C51 H512 110.6 no
H513 C51 H512 108.5 no
P3 C51 H511 110.5 no
H513 C51 H511 108.5 no
H512 C51 H511 109.1 no
P3 C52 H521 108.3 no
P3 C52 H522 109.5 no
H521 C52 H522 109.6 no
P3 C52 H523 110.4 no
H521 C52 H523 109.1 no
H522 C52 H523 109.9 no
F53 C54 F55 105.5(4) yes
F53 C54 F56 105.3(4) yes
F55 C54 F56 106.8(4) yes
F53 C54 C57 112.5(4) yes
F55 C54 C57 113.6(4) yes
F56 C54 C57 112.6(4) yes
C54 C57 C58 118.1(4) yes
C54 C57 C62 119.8(4) yes
C58 C57 C62 122.1(4) yes
C57 C58 C59 122.6(4) yes
C57 C58 H581 118.9 no
C59 C58 H581 118.4 no
C58 C59 C60 114.9(4) yes
C58 C59 B67 123.9(4) yes
C60 C59 B67 120.7(4) yes
C59 C60 C61 122.6(4) yes
C59 C60 H601 118.3 no
C61 C60 H601 119.1 no
C60 C61 C62 121.0(4) yes
C60 C61 C63 120.4(4) yes
C62 C61 C63 118.5(4) yes
C61 C62 C57 116.7(4) yes
C61 C62 H621 121.9 no
C57 C62 H621 121.4 no
C61 C63 F64 113.9(4) yes
C61 C63 F65 112.4(4) yes
F64 C63 F65 106.0(4) yes
C61 C63 F66 112.3(4) yes
F64 C63 F66 106.4(4) yes
F65 C63 F66 105.3(4) yes
C59 B67 C68 112.7(4) yes
C59 B67 C82 113.6(4) yes
C68 B67 C82 103.9(3) yes
C59 B67 C96 101.3(3) yes
C68 B67 C96 112.9(4) yes
C82 B67 C96 112.8(4) yes
B67 C68 C69 123.8(4) yes
B67 C68 C77 119.6(4) yes
C69 C68 C77 116.3(4) yes
C68 C69 C70 121.8(4) yes
C68 C69 H691 119.6 no
C70 C69 H691 118.6 no
C69 C70 C71 119.3(4) yes
C69 C70 C75 120.5(4) yes
C71 C70 C75 120.2(4) yes
C70 C71 F72 113.4(4) yes
C70 C71 F73 113.7(4) yes
F72 C71 F73 104.7(5) yes
C70 C71 F74 113.0(5) yes
F72 C71 F74 106.7(5) yes
F73 C71 F74 104.6(5) yes
C70 C75 C76 119.0(4) yes
C70 C75 H751 120.3 no
C76 C75 H751 120.7 no
C75 C76 C77 120.6(4) yes
C75 C76 C78 119.4(4) yes
C77 C76 C78 120.0(4) yes
C68 C77 C76 121.9(4) yes
C68 C77 H771 119.0 no
C76 C77 H771 119.1 no
C76 C78 F79 114.4(4) yes
C76 C78 F80 111.9(4) yes
F79 C78 F80 104.9(4) yes
C76 C78 F81 112.6(4) yes
F79 C78 F81 107.0(4) yes
F80 C78 F81 105.3(4) yes
B67 C82 C83 120.0(4) yes
B67 C82 C87 122.7(4) yes
C83 C82 C87 117.0(4) yes
C82 C83 C84 121.5(4) yes
C82 C83 H831 120.4 no
C84 C83 H831 118.1 no
C83 C84 C85 120.4(4) yes
C83 C84 C92 119.2(5) yes
C85 C84 C92 120.3(4) yes
C84 C85 C86 118.9(4) yes
C84 C85 H851 120.8 no
C86 C85 H851 120.3 no
C85 C86 C87 120.9(5) yes
C85 C86 C88 119.4(4) yes
C87 C86 C88 119.8(4) yes
C86 C87 C82 121.3(4) yes
C86 C87 H871 118.7 no
C82 C87 H871 120.0 no
C86 C88 F89 115.2(4) yes
C86 C88 F90 111.8(5) yes
F89 C88 F90 101.5(5) yes
C86 C88 F91 113.7(5) yes
F89 C88 F91 108.5(6) yes
F90 C88 F91 105.1(5) yes
C84 C92 F93 114.3(4) yes
C84 C92 F94 113.8(4) yes
F93 C92 F94 102.9(6) yes
C84 C92 F95 114.4(5) yes
F93 C92 F95 103.0(5) yes
F94 C92 F95 107.2(6) yes
B67 C96 C97 121.8(4) yes
B67 C96 C101 122.0(4) yes
C97 C96 C101 115.5(4) yes
C96 C97 C98 122.0(4) yes
C96 C97 H971 119.1 no
C98 C97 H971 118.9 no
C97 C98 C99 121.7(4) yes
C97 C98 C106 117.8(4) yes
C99 C98 C106 120.5(4) yes
C98 C99 C100 117.5(4) yes
C98 C99 H991 122.0 no
C100 C99 H991 120.5 no
C99 C100 C101 121.4(4) yes
C99 C100 C102 121.7(4) yes
C101 C100 C102 116.9(4) yes
C96 C101 C100 121.9(4) yes
C96 C101 H1011 119.9 no
C100 C101 H1011 118.2 no
C100 C102 F103 111.3(4) yes
C100 C102 F104 112.3(4) yes
F103 C102 F104 105.1(4) yes
C100 C102 F105 113.2(4) yes
F103 C102 F105 106.3(4) yes
F104 C102 F105 108.1(4) yes
C98 C106 F107 112.7(4) yes
C98 C106 F108 112.2(4) yes
F107 C106 F108 106.4(4) yes
C98 C106 F109 112.6(4) yes
F107 C106 F109 106.1(4) yes
F108 C106 F109 106.2(4) yes
C55 C11 H111 113.1 no
C55 C11 H112 109.0 no
H111 C11 H112 109.0 no
C55 C11 H113 107.5 no
H111 C11 H113 109.7 no
H112 C11 H113 108.5 no
C22 C13 C53 127.6(9) yes
C22 C13 H131 105.1 no
C53 C13 H131 106.1 no
C22 C13 H132 107.2 no
C53 C13 H132 103.1 no
H131 C13 H132 106.1 no
C13 C22 C55 128.3(10) yes
C13 C22 H221 106.8 no
C55 C22 H221 107.3 no
C13 C22 H222 104.9 no
C55 C22 H222 102.4 no
H221 C22 H222 104.9 no
C53 C49 H491 111.9 no
C53 C49 H492 112.2 no
H491 C49 H492 108.5 no
C53 C49 H493 108.3 no
H491 C49 H493 107.6 no
H492 C49 H493 108.3 no
C49 C53 C13 122.0(11) yes
C49 C53 H531 106.0 no
C13 C53 H531 104.4 no
C49 C53 H532 110.6 no
C13 C53 H532 108.5 no
H531 C53 H532 103.8 no
C11 C55 C22 126.1(11) yes
C11 C55 H551 104.7 no
C22 C55 H551 103.0 no
C11 C55 H552 108.1 no
C22 C55 H552 108.8 no
H551 C55 H552 103.7 no

loop_
_geom_bond_atom_site_label_1
_geom_bond_atom_site_label_2
_geom_bond_distance
_geom_bond_publ_flag
Co1 P2 2.2333(13) yes
Co1 C1 2.094(4) yes
Co1 C2 2.033(4) yes
Co1 C3 2.207(4) yes
Co1 P1 2.2074(13) yes
Co1 P3 2.2585(14) yes
P2 C12 1.836(4) yes
P2 C9 1.809(5) yes
P2 C43 1.819(4) yes
C12 C4 1.394(6) yes
C12 C8 1.399(6) yes
C4 C5 1.385(6) yes
C4 H41 0.959 no
C5 C6 1.392(6) yes
C5 H51 0.947 no
C6 C7 1.390(7) yes
C6 H61 0.951 no
C7 C8 1.380(6) yes
C7 H71 0.958 no
C8 H81 0.958 no
C9 C10 1.402(6) yes
C9 C42 1.401(6) yes
C10 C1 1.505(6) yes
C10 C39 1.396(6) yes
C1 C2 1.446(6) yes
C1 C20 1.502(6) yes
C2 C3 1.402(6) yes
C2 H21 0.995 no
C3 C14 1.469(6) yes
C3 H31 1.004 no
C14 C15 1.406(6) yes
C14 C19 1.401(6) yes
C15 C16 1.381(7) yes
C15 H151 0.964 no
C16 C17 1.384(8) yes
C16 H161 0.961 no
C17 C18 1.388(7) yes
C17 H171 0.941 no
C18 C19 1.381(7) yes
C18 H181 0.958 no
C19 H191 0.956 no
C20 C21 1.407(6) yes
C20 C38 1.395(6) yes
C21 P1 1.817(5) yes
C21 C35 1.388(6) yes
P1 C23 1.824(4) yes
P1 C29 1.831(4) yes
C23 C24 1.399(6) yes
C23 C28 1.399(6) yes
C24 C25 1.385(6) yes
C24 H241 0.942 no
C25 C26 1.376(7) yes
C25 H251 0.961 no
C26 C27 1.391(6) yes
C26 H261 0.959 no
C27 C28 1.385(6) yes
C27 H271 0.953 no
C28 H281 0.954 no
C29 C30 1.391(6) yes
C29 C34 1.385(6) yes
C30 C31 1.395(6) yes
C30 H301 0.960 no
C31 C32 1.378(7) yes
C31 H311 0.958 no
C32 C33 1.391(7) yes
C32 H321 0.956 no
C33 C34 1.393(6) yes
C33 H331 0.956 no
C34 H341 0.950 no
C35 C36 1.394(7) yes
C35 H351 0.960 no
C36 C37 1.387(7) yes
C36 H361 0.949 no
C37 C38 1.396(6) yes
C37 H371 0.952 no
C38 H381 0.947 no
C39 C40 1.392(6) yes
C39 H391 0.955 no
C40 C41 1.397(6) yes
C40 H401 0.952 no
C41 C42 1.380(6) yes
C41 H411 0.947 no
C42 H421 0.967 no
C43 C44 1.399(6) yes
C43 C48 1.391(6) yes
C44 C45 1.388(6) yes
C44 H441 0.956 no
C45 C46 1.382(7) yes
C45 H451 0.956 no
C46 C47 1.375(7) yes
C46 H461 0.950 no
C47 C48 1.385(7) yes
C47 H471 0.965 no
C48 H481 0.961 no
P3 C50 1.823(5) yes
P3 C51 1.820(5) yes
P3 C52 1.821(5) yes
C50 H501 0.978 no
C50 H502 0.971 no
C50 H503 0.979 no
C51 H513 0.972 no
C51 H512 0.969 no
C51 H511 0.977 no
C52 H521 0.972 no
C52 H522 0.960 no
C52 H523 0.980 no
F53 C54 1.336(5) yes
C54 F55 1.337(5) yes
C54 F56 1.333(6) yes
C54 C57 1.496(6) yes
C57 C58 1.385(6) yes
C57 C62 1.382(6) yes
C58 C59 1.394(6) yes
C58 H581 0.947 no
C59 C60 1.416(6) yes
C59 B67 1.646(6) yes
C60 C61 1.385(6) yes
C60 H601 0.954 no
C61 C62 1.404(6) yes
C61 C63 1.493(6) yes
C62 H621 0.953 no
C63 F64 1.340(5) yes
C63 F65 1.345(5) yes
C63 F66 1.343(5) yes
B67 C68 1.638(6) yes
B67 C82 1.637(7) yes
B67 C96 1.628(7) yes
C68 C69 1.394(6) yes
C68 C77 1.404(6) yes
C69 C70 1.395(6) yes
C69 H691 0.955 no
C70 C71 1.508(7) yes
C70 C75 1.379(7) yes
C71 F72 1.318(6) yes
C71 F73 1.313(6) yes
C71 F74 1.310(6) yes
C75 C76 1.377(7) yes
C75 H751 0.943 no
C76 C77 1.387(6) yes
C76 C78 1.488(6) yes
C77 H771 0.955 no
C78 F79 1.329(6) yes
C78 F80 1.338(6) yes
C78 F81 1.315(6) yes
C82 C83 1.409(6) yes
C82 C87 1.396(6) yes
C83 C84 1.399(6) yes
C83 H831 0.968 no
C84 C85 1.384(7) yes
C84 C92 1.492(7) yes
C85 C86 1.389(7) yes
C85 H851 0.949 no
C86 C87 1.399(6) yes
C86 C88 1.491(7) yes
C87 H871 0.960 no
C88 F89 1.335(6) yes
C88 F90 1.338(6) yes
C88 F91 1.279(7) yes
C92 F93 1.321(7) yes
C92 F94 1.278(6) yes
C92 F95 1.285(7) yes
C96 C97 1.404(6) yes
C96 C101 1.408(6) yes
C97 C98 1.387(6) yes
C97 H971 0.957 no
C98 C99 1.385(6) yes
C98 C106 1.497(6) yes
C99 C100 1.380(6) yes
C99 H991 0.951 no
C100 C101 1.398(6) yes
C100 C102 1.495(6) yes
C101 H1011 0.950 no
C102 F103 1.344(5) yes
C102 F104 1.341(6) yes
C102 F105 1.330(5) yes
C106 F107 1.341(5) yes
C106 F108 1.344(5) yes
C106 F109 1.343(5) yes
C11 C55 1.470(14) yes
C11 H111 0.963 no
C11 H112 0.986 no
C11 H113 0.967 no
C13 C22 1.445(12) yes
C13 C53 1.387(13) yes
C13 H131 0.975 no
C13 H132 0.966 no
C22 C55 1.347(13) yes
C22 H221 0.963 no
C22 H222 0.993 no
C49 C53 1.537(14) yes
C49 H491 0.990 no
C49 H492 0.977 no
C49 H493 0.982 no
C53 H531 1.024 no
C53 H532 0.947 no
C55 H551 1.022 no
C55 H552 0.949 no

loop_
_geom_hbond_atom_site_label_D
_geom_hbond_atom_site_label_H
_geom_hbond_atom_site_label_A
_geom_hbond_angle_DHA
_geom_hbond_distance_DH
_geom_hbond_distance_HA
_geom_hbond_distance_DA
_geom_hbond_publ_flag
C38 H381 C39 125.2(3) 0.947 2.503 3.145(8) yes
